data_2209547
loop_
_publ_author_name
'Peng Li'
'Qing-Shan Li'
'Feng-Bo Xu'
'Hai-Bin Song'
'Zheng-Zhi Zhang'

_publ_section_title
Dichloro{<i>N</i>-(diphenylphosphino)-<i>N</i>-[(diphenylphosphoryl)methyl]pyridin-2-amine-\k^2^<i>N</i>,<i>N</i>'}platinum(II)
_journal_coeditor_code HK2056
_journal_issue 7
_journal_name_full 'Acta Crystallographica Section E'
_journal_page_first m1575
_journal_page_last m1576
_journal_paper_doi 10.1107/S1600536806022148
_journal_volume 62
_journal_year 2006
_chemical_formula_iupac '[Pt Cl2 (C30 H26 N2 O P2)]'
_chemical_formula_moiety 'C30 H26 Cl2 N2 O P2 Pt'
_chemical_formula_sum 'C30 H26 Cl2 N2 O P2 Pt'
_chemical_formula_weight 758.46
_chemical_name_systematic
;
Dichloro{N-(diphenylphosphino)-N-[(diphenylphosphoryl)methyl]pyridin-2-amine-
\k^2^N,N'}platinum(II)
;
_space_group_IT_number 4
_symmetry_cell_setting monoclinic
_symmetry_space_group_name_Hall 'P 2yb'
_symmetry_space_group_name_H-M 'P 1 21 1'
_atom_sites_solution_hydrogens geom
_atom_sites_solution_primary direct
_atom_sites_solution_secondary difmap
_cell_angle_alpha 90.00
_cell_angle_beta 91.789(2)
_cell_angle_gamma 90.00
_cell_formula_units_Z 2
_cell_length_a 8.3946(9)
_cell_length_b 11.4865(12)
_cell_length_c 15.0673(17)
_cell_measurement_reflns_used 4826
_cell_measurement_temperature 294(2)
_cell_measurement_theta_max 26.30
_cell_measurement_theta_min 2.43
_cell_volume 1452.1(3)
_computing_cell_refinement SMART
_computing_data_collection 'SMART (Bruker, 1998)'
_computing_data_reduction 'SAINT (Bruker, 1999)'
_computing_molecular_graphics 'SHELXTL (Bruker, 1999)'
_computing_publication_material SHELXTL
_computing_structure_refinement 'SHELXL97 (Sheldrick, 1997)'
_computing_structure_solution 'SHELXS97 (Sheldrick, 1997)'
_diffrn_ambient_temperature 294(2)
_diffrn_measured_fraction_theta_full 0.994
_diffrn_measured_fraction_theta_max 0.994
_diffrn_measurement_device_type 'Bruker SMART CCD area-detector'
_diffrn_measurement_method '\f and \w'
_diffrn_radiation_monochromator graphite
_diffrn_radiation_source 'fine-focus sealed tube'
_diffrn_radiation_type MoK\a
_diffrn_radiation_wavelength 0.71073
_diffrn_reflns_av_R_equivalents 0.0346
_diffrn_reflns_av_sigmaI/netI 0.0583
_diffrn_reflns_limit_h_max 10
_diffrn_reflns_limit_h_min -10
_diffrn_reflns_limit_k_max 14
_diffrn_reflns_limit_k_min -8
_diffrn_reflns_limit_l_max 18
_diffrn_reflns_limit_l_min -18
_diffrn_reflns_number 8226
_diffrn_reflns_theta_full 26.37
_diffrn_reflns_theta_max 26.37
_diffrn_reflns_theta_min 1.35
_exptl_absorpt_coefficient_mu 5.152
_exptl_absorpt_correction_T_max 0.600
_exptl_absorpt_correction_T_min 0.332
_exptl_absorpt_correction_type multi-scan
_exptl_absorpt_process_details '(SADABS; Sheldrick, 1996)'
_exptl_crystal_colour colourless
_exptl_crystal_density_diffrn 1.735
_exptl_crystal_density_method 'not measured'
_exptl_crystal_description monoclinic
_exptl_crystal_F_000 740
_exptl_crystal_size_max 0.24
_exptl_crystal_size_mid 0.20
_exptl_crystal_size_min 0.10
_refine_diff_density_max 0.646
_refine_diff_density_min -0.674
_refine_ls_abs_structure_details 'Flack (1983), with 1107 Friedel pairs'
_refine_ls_abs_structure_Flack 0.000(6)
_refine_ls_extinction_method none
_refine_ls_goodness_of_fit_ref 0.913
_refine_ls_hydrogen_treatment constr
_refine_ls_matrix_type full
_refine_ls_number_parameters 344
_refine_ls_number_reflns 4221
_refine_ls_number_restraints 1
_refine_ls_restrained_S_all 0.913
_refine_ls_R_factor_all 0.0309
_refine_ls_R_factor_gt 0.0249
_refine_ls_shift/su_max 0.003
_refine_ls_shift/su_mean 0.000
_refine_ls_structure_factor_coef Fsqd
_refine_ls_weighting_details 'calc w=1/[\s^2^(Fo^2^)] where P=(Fo^2^+2Fc^2^)/3'
_refine_ls_weighting_scheme calc
_refine_ls_wR_factor_gt 0.0487
_refine_ls_wR_factor_ref 0.0510
_reflns_number_gt 3839
_reflns_number_total 4221
_reflns_threshold_expression I>2\s(I)
_cod_data_source_file hk2056.cif
_cod_data_source_block I
_cod_original_sg_symbol_H-M 'P 21'
_cod_database_code 2209547
_cod_database_fobs_code 2209547

loop_
_symmetry_equiv_pos_as_xyz
'x, y, z'
'-x, y+1/2, -z'

loop_
_atom_site_type_symbol
_atom_site_label
_atom_site_fract_x
_atom_site_fract_y
_atom_site_fract_z
_atom_site_U_iso_or_equiv
_atom_site_adp_type
_atom_site_calc_flag
_atom_site_refinement_flags
_atom_site_occupancy
Pt Pt1 0.61638(2) 0.75242(3) 0.841384(12) 0.03265(6) Uani d . 1
P P1 0.40029(16) 0.72591(13) 0.76018(9) 0.0294(4) Uani d . 1
P P2 0.10335(17) 0.99869(13) 0.72888(11) 0.0356(3) Uani d . 1
Cl Cl1 0.84190(17) 0.7722(2) 0.93870(11) 0.0536(6) Uani d . 1
Cl Cl2 0.7686(2) 0.64289(18) 0.74935(13) 0.0609(5) Uani d . 1
O O1 0.2499(5) 1.0656(3) 0.7527(3) 0.0483(11) Uani d . 1
N N1 0.4722(6) 0.8501(4) 0.9173(3) 0.0355(11) Uani d . 1
N N2 0.2713(5) 0.8167(4) 0.8088(3) 0.0302(10) Uani d . 1
C C1 0.5197(8) 0.8986(6) 0.9948(5) 0.0548(18) Uani d . 1
H H1 0.6249 0.8880 1.0144 0.066 Uiso calc R 1
C C2 0.4218(10) 0.9623(7) 1.0461(5) 0.065(2) Uani d . 1
H H2 0.4608 0.9970 1.0982 0.078 Uiso calc R 1
C C3 0.2663(9) 0.9746(5) 1.0205(5) 0.0518(17) Uani d . 1
H H3 0.1969 1.0159 1.0557 0.062 Uiso calc R 1
C C4 0.2123(7) 0.9251(5) 0.9419(4) 0.0431(15) Uani d . 1
H H4 0.1058 0.9320 0.9238 0.052 Uiso calc R 1
C C5 0.3177(7) 0.8653(5) 0.8902(4) 0.0326(12) Uani d . 1
C C6 0.3166(7) 0.5808(4) 0.7679(4) 0.0331(13) Uani d . 1
C C7 0.3929(8) 0.4896(5) 0.7269(5) 0.0493(16) Uani d . 1
H H7 0.4794 0.5042 0.6914 0.059 Uiso calc R 1
C C8 0.3400(10) 0.3759(6) 0.7388(5) 0.063(2) Uani d . 1
H H8 0.3912 0.3145 0.7113 0.076 Uiso calc R 1
C C9 0.2150(10) 0.3549(6) 0.7900(6) 0.071(2) Uani d . 1
H H9 0.1788 0.2790 0.7965 0.085 Uiso calc R 1
C C10 0.1404(9) 0.4431(6) 0.8324(5) 0.066(2) Uani d . 1
H H10 0.0560 0.4269 0.8689 0.079 Uiso calc R 1
C C11 0.1901(8) 0.5566(5) 0.8212(5) 0.0465(16) Uani d . 1
H H11 0.1381 0.6169 0.8496 0.056 Uiso calc R 1
C C12 0.3973(6) 0.7578(12) 0.6423(3) 0.0366(15) Uani d . 1
C C13 0.4892(9) 0.8482(7) 0.6134(5) 0.066(2) Uani d . 1
H H13 0.5548 0.8887 0.6535 0.079 Uiso calc R 1
C C14 0.4846(11) 0.8792(9) 0.5252(7) 0.096(3) Uani d . 1
H H14 0.5429 0.9429 0.5064 0.115 Uiso calc R 1
C C15 0.3936(11) 0.8161(8) 0.4646(6) 0.078(2) Uani d . 1
H H15 0.3963 0.8335 0.4044 0.093 Uiso calc R 1
C C16 0.3000(10) 0.7283(10) 0.4933(5) 0.075(3) Uani d . 1
H H16 0.2351 0.6875 0.4530 0.090 Uiso calc R 1
C C17 0.3010(8) 0.6994(5) 0.5824(4) 0.0532(18) Uani d . 1
H H17 0.2356 0.6398 0.6018 0.064 Uiso calc R 1
C C18 0.1139(6) 0.8450(4) 0.7684(4) 0.0340(13) Uani d . 1
H H18A 0.0326 0.8324 0.8117 0.041 Uiso calc R 1
H H18B 0.0921 0.7932 0.7187 0.041 Uiso calc R 1
C C19 -0.0732(7) 1.0594(5) 0.7764(5) 0.0445(16) Uani d . 1
C C20 -0.0578(9) 1.1191(6) 0.8576(5) 0.0586(19) Uani d . 1
H H20 0.0423 1.1293 0.8846 0.070 Uiso calc R 1
C C21 -0.1928(11) 1.1630(7) 0.8976(7) 0.083(3) Uani d . 1
H H21 -0.1833 1.2026 0.9513 0.099 Uiso calc R 1
C C22 -0.3413(11) 1.1470(9) 0.8565(8) 0.097(3) Uani d . 1
H H22 -0.4313 1.1784 0.8818 0.116 Uiso calc R 1
C C23 -0.3559(9) 1.0872(7) 0.7816(8) 0.078(3) Uani d . 1
H H23 -0.4563 1.0747 0.7555 0.093 Uiso calc R 1
C C24 -0.2227(8) 1.0436(6) 0.7421(6) 0.063(2) Uani d . 1
H H24 -0.2359 1.0015 0.6897 0.076 Uiso calc R 1
C C25 0.0672(8) 0.9897(5) 0.6108(5) 0.0457(16) Uani d . 1
C C26 0.1478(11) 1.0670(7) 0.5593(6) 0.072(2) Uani d . 1
H H26 0.2175 1.1201 0.5862 0.086 Uiso calc R 1
C C27 0.1265(14) 1.0668(10) 0.4671(7) 0.096(3) Uani d . 1
H H27 0.1800 1.1207 0.4329 0.115 Uiso calc R 1
C C28 0.0265(15) 0.9870(11) 0.4270(6) 0.095(3) Uani d . 1
H H28 0.0140 0.9845 0.3655 0.114 Uiso calc R 1
C C29 -0.0549(12) 0.9106(8) 0.4793(7) 0.080(3) Uani d . 1
H H29 -0.1252 0.8577 0.4526 0.096 Uiso calc R 1
C C30 -0.0348(9) 0.9110(7) 0.5692(5) 0.063(2) Uani d . 1
H H30 -0.0902 0.8578 0.6030 0.075 Uiso calc R 1

loop_
_atom_site_aniso_label
_atom_site_aniso_U_11
_atom_site_aniso_U_22
_atom_site_aniso_U_33
_atom_site_aniso_U_12
_atom_site_aniso_U_13
_atom_site_aniso_U_23
Pt1 0.02806(10) 0.03980(10) 0.02987(10) -0.00305(14) -0.00286(7) -0.00120(15)
P1 0.0278(6) 0.0332(12) 0.0271(7) 0.0004(6) -0.0014(5) -0.0010(6)
P2 0.0296(8) 0.0308(7) 0.0465(10) -0.0004(6) 0.0001(7) 0.0018(6)
Cl1 0.0345(7) 0.082(2) 0.0435(9) -0.0110(8) -0.0096(6) 0.0011(9)
Cl2 0.0393(9) 0.0851(12) 0.0585(12) 0.0130(8) 0.0025(8) -0.0204(9)
O1 0.042(3) 0.036(2) 0.067(3) -0.0045(18) 0.000(2) 0.003(2)
N1 0.036(3) 0.037(3) 0.033(3) -0.002(2) -0.003(2) -0.003(2)
N2 0.034(3) 0.028(2) 0.029(3) -0.0005(19) -0.003(2) -0.0055(19)
C1 0.051(4) 0.066(4) 0.047(4) -0.005(3) -0.014(3) -0.020(3)
C2 0.070(5) 0.069(5) 0.055(5) -0.009(4) -0.008(4) -0.029(4)
C3 0.058(4) 0.049(4) 0.049(4) -0.002(3) 0.010(3) -0.015(3)
C4 0.036(3) 0.042(3) 0.052(4) -0.005(3) 0.005(3) -0.009(3)
C5 0.037(3) 0.029(3) 0.032(3) -0.007(2) -0.002(3) -0.002(2)
C6 0.031(3) 0.031(3) 0.037(3) -0.004(2) -0.007(3) -0.001(2)
C7 0.063(4) 0.038(3) 0.048(4) 0.002(3) 0.011(3) -0.002(3)
C8 0.087(6) 0.029(3) 0.074(6) 0.004(3) 0.011(5) -0.014(3)
C9 0.086(6) 0.031(4) 0.095(7) -0.014(4) 0.003(5) 0.006(4)
C10 0.072(5) 0.048(4) 0.079(6) -0.015(3) 0.019(5) 0.012(4)
C11 0.049(4) 0.039(3) 0.052(4) -0.001(3) 0.007(3) 0.002(3)
C12 0.038(3) 0.039(4) 0.033(3) 0.011(4) 0.003(2) -0.007(4)
C13 0.064(5) 0.082(5) 0.052(5) -0.031(4) -0.002(4) 0.020(4)
C14 0.093(7) 0.119(8) 0.076(7) -0.048(6) -0.006(6) 0.052(6)
C15 0.081(6) 0.117(7) 0.036(5) -0.006(5) 0.005(4) 0.017(4)
C16 0.084(5) 0.109(9) 0.031(4) -0.013(6) -0.017(4) 0.000(5)
C17 0.065(5) 0.058(4) 0.036(4) -0.013(3) -0.012(3) -0.005(3)
C18 0.027(3) 0.036(3) 0.039(3) 0.002(2) -0.004(2) 0.000(2)
C19 0.041(4) 0.028(3) 0.064(5) 0.002(2) 0.005(3) 0.000(3)
C20 0.062(5) 0.048(4) 0.066(5) 0.000(3) 0.004(4) -0.004(3)
C21 0.083(7) 0.073(5) 0.094(7) 0.022(5) 0.028(5) -0.015(5)
C22 0.054(6) 0.094(7) 0.144(11) 0.016(5) 0.030(6) -0.027(7)
C23 0.037(4) 0.061(5) 0.135(9) 0.002(3) 0.006(5) -0.010(5)
C24 0.039(4) 0.053(4) 0.096(6) -0.003(3) 0.001(4) -0.022(4)
C25 0.042(4) 0.050(4) 0.045(4) 0.016(3) 0.001(3) 0.010(3)
C26 0.087(6) 0.071(5) 0.057(6) 0.000(4) 0.001(5) 0.022(4)
C27 0.119(9) 0.116(9) 0.054(7) 0.036(7) 0.018(7) 0.045(6)
C28 0.128(10) 0.112(9) 0.043(6) 0.053(7) -0.003(6) 0.009(6)
C29 0.096(7) 0.087(6) 0.054(6) 0.022(5) -0.026(6) -0.004(5)
C30 0.062(5) 0.076(6) 0.049(5) 0.020(4) -0.011(4) -0.004(4)

loop_
_atom_type_symbol
_atom_type_description
_atom_type_scat_dispersion_real
_atom_type_scat_dispersion_imag
_atom_type_scat_source
C C 0.0033 0.0016 'International Tables Vol C Tables 4.2.6.8 and 6.1.1.4'
H H 0.0000 0.0000 'International Tables Vol C Tables 4.2.6.8 and 6.1.1.4'
N N 0.0061 0.0033 'International Tables Vol C Tables 4.2.6.8 and 6.1.1.4'
O O 0.0106 0.0060 'International Tables Vol C Tables 4.2.6.8 and 6.1.1.4'
Cl Cl 0.1484 0.1585 'International Tables Vol C Tables 4.2.6.8 and 6.1.1.4'
P P 0.1023 0.0942 'International Tables Vol C Tables 4.2.6.8 and 6.1.1.4'
Pt Pt -1.7033 8.3905 'International Tables Vol C Tables 4.2.6.8 and 6.1.1.4'

loop_
_geom_angle_atom_site_label_1
_geom_angle_atom_site_label_2
_geom_angle_atom_site_label_3
_geom_angle
_geom_angle_publ_flag
N1 Pt1 P1 83.85(13) yes
N1 Pt1 Cl2 176.78(14) yes
P1 Pt1 Cl2 93.08(6) yes
N1 Pt1 Cl1 94.44(14) yes
P1 Pt1 Cl1 175.40(7) yes
Cl2 Pt1 Cl1 88.70(7) yes
N2 P1 C12 108.1(4) yes
N2 P1 C6 106.6(2) yes
C12 P1 C6 104.7(4) yes
N2 P1 Pt1 101.78(16) yes
C12 P1 Pt1 120.5(2) yes
C6 P1 Pt1 114.21(18) yes
O1 P2 C25 112.4(3) yes
O1 P2 C19 112.9(3) yes
C25 P2 C19 107.4(3) yes
O1 P2 C18 112.5(2) yes
C25 P2 C18 105.5(3) yes
C19 P2 C18 105.7(3) yes
C1 N1 C5 117.6(5) ?
C1 N1 Pt1 123.6(4) ?
C5 N1 Pt1 118.8(4) ?
C5 N2 C18 119.9(4) ?
C5 N2 P1 117.7(4) ?
C18 N2 P1 122.4(4) ?
N1 C1 C2 123.3(6) ?
N1 C1 H1 118.4 ?
C2 C1 H1 118.4 ?
C3 C2 C1 119.2(6) ?
C3 C2 H2 120.4 ?
C1 C2 H2 120.4 ?
C2 C3 C4 119.3(6) ?
C2 C3 H3 120.3 ?
C4 C3 H3 120.3 ?
C3 C4 C5 119.4(6) ?
C3 C4 H4 120.3 ?
C5 C4 H4 120.3 ?
N1 C5 C4 121.1(5) ?
N1 C5 N2 116.9(5) ?
C4 C5 N2 122.0(5) ?
C11 C6 C7 118.9(5) ?
C11 C6 P1 121.9(4) ?
C7 C6 P1 118.8(5) ?
C6 C7 C8 119.9(7) ?
C6 C7 H7 120.0 ?
C8 C7 H7 120.0 ?
C9 C8 C7 120.0(7) ?
C9 C8 H8 120.0 ?
C7 C8 H8 120.0 ?
C8 C9 C10 121.0(7) ?
C8 C9 H9 119.5 ?
C10 C9 H9 119.5 ?
C9 C10 C11 120.0(7) ?
C9 C10 H10 120.0 ?
C11 C10 H10 120.0 ?
C6 C11 C10 120.1(6) ?
C6 C11 H11 119.9 ?
C10 C11 H11 119.9 ?
C17 C12 C13 119.2(6) ?
C17 C12 P1 122.5(7) ?
C13 C12 P1 118.3(6) ?
C12 C13 C14 120.2(7) ?
C12 C13 H13 119.9 ?
C14 C13 H13 119.9 ?
C13 C14 C15 120.2(7) ?
C13 C14 H14 119.9 ?
C15 C14 H14 119.9 ?
C16 C15 C14 119.6(8) ?
C16 C15 H15 120.2 ?
C14 C15 H15 120.2 ?
C15 C16 C17 120.1(8) ?
C15 C16 H16 119.9 ?
C17 C16 H16 119.9 ?
C12 C17 C16 120.5(7) ?
C12 C17 H17 119.7 ?
C16 C17 H17 119.7 ?
N2 C18 P2 112.0(3) ?
N2 C18 H18A 109.2 ?
P2 C18 H18A 109.2 ?
N2 C18 H18B 109.2 ?
P2 C18 H18B 109.2 ?
H18A C18 H18B 107.9 ?
C24 C19 C20 117.2(6) ?
C24 C19 P2 124.0(5) ?
C20 C19 P2 118.6(5) ?
C21 C20 C19 120.0(8) ?
C21 C20 H20 120.0 ?
C19 C20 H20 120.0 ?
C22 C21 C20 119.4(9) ?
C22 C21 H21 120.3 ?
C20 C21 H21 120.3 ?
C23 C22 C21 120.5(8) ?
C23 C22 H22 119.8 ?
C21 C22 H22 119.8 ?
C22 C23 C24 120.1(8) ?
C22 C23 H23 119.9 ?
C24 C23 H23 119.9 ?
C19 C24 C23 122.8(8) ?
C19 C24 H24 118.6 ?
C23 C24 H24 118.6 ?
C26 C25 C30 118.4(8) ?
C26 C25 P2 116.9(6) ?
C30 C25 P2 124.7(6) ?
C25 C26 C27 120.8(9) ?
C25 C26 H26 119.6 ?
C27 C26 H26 119.6 ?
C28 C27 C26 119.8(10) ?
C28 C27 H27 120.1 ?
C26 C27 H27 120.1 ?
C27 C28 C29 118.9(9) ?
C27 C28 H28 120.5 ?
C29 C28 H28 120.5 ?
C30 C29 C28 121.3(10) ?
C30 C29 H29 119.3 ?
C28 C29 H29 119.3 ?
C29 C30 C25 120.7(9) ?
C29 C30 H30 119.7 ?
C25 C30 H30 119.7 ?

loop_
_geom_bond_atom_site_label_1
_geom_bond_atom_site_label_2
_geom_bond_distance
_geom_bond_publ_flag
Pt1 N1 2.030(5) yes
Pt1 P1 2.1775(13) yes
Pt1 Cl2 2.2912(17) yes
Pt1 Cl1 2.3691(14) yes
P1 N2 1.687(5) yes
P1 C12 1.812(6) yes
P1 C6 1.813(5) yes
P2 O1 1.485(4) yes
P2 C25 1.798(7) yes
P2 C19 1.806(6) yes
P2 C18 1.864(5) yes
N1 C1 1.344(8) ?
N1 C5 1.358(7) ?
N2 C5 1.391(7) ?
N2 C18 1.474(6) ?
C1 C2 1.360(10) ?
C1 H1 0.9300 ?
C2 C3 1.357(9) ?
C2 H2 0.9300 ?
C3 C4 1.378(9) ?
C3 H3 0.9300 ?
C4 C5 1.381(8) ?
C4 H4 0.9300 ?
C6 C11 1.380(8) ?
C6 C7 1.383(8) ?
C7 C8 1.393(9) ?
C7 H7 0.9300 ?
C8 C9 1.343(11) ?
C8 H8 0.9300 ?
C9 C10 1.360(11) ?
C9 H9 0.9300 ?
C10 C11 1.381(9) ?
C10 H10 0.9300 ?
C11 H11 0.9300 ?
C12 C17 1.369(10) ?
C12 C13 1.374(12) ?
C13 C14 1.375(11) ?
C13 H13 0.9300 ?
C14 C15 1.378(13) ?
C14 H14 0.9300 ?
C15 C16 1.358(12) ?
C15 H15 0.9300 ?
C16 C17 1.383(9) ?
C16 H16 0.9300 ?
C17 H17 0.9300 ?
C18 H18A 0.9700 ?
C18 H18B 0.9700 ?
C19 C24 1.354(9) ?
C19 C20 1.405(10) ?
C20 C21 1.394(10) ?
C20 H20 0.9300 ?
C21 C22 1.387(13) ?
C21 H21 0.9300 ?
C22 C23 1.324(13) ?
C22 H22 0.9300 ?
C23 C24 1.377(11) ?
C23 H23 0.9300 ?
C24 H24 0.9300 ?
C25 C26 1.371(10) ?
C25 C30 1.382(10) ?
C26 C27 1.396(14) ?
C26 H26 0.9300 ?
C27 C28 1.370(15) ?
C27 H27 0.9300 ?
C28 C29 1.375(14) ?
C28 H28 0.9300 ?
C29 C30 1.360(12) ?
C29 H29 0.9300 ?
C30 H30 0.9300 ?

loop_
_geom_torsion_atom_site_label_1
_geom_torsion_atom_site_label_2
_geom_torsion_atom_site_label_3
_geom_torsion_atom_site_label_4
_geom_torsion
N1 Pt1 P1 N2 6.6(2)
Cl2 Pt1 P1 N2 -172.42(18)
N1 Pt1 P1 C12 126.1(5)
Cl2 Pt1 P1 C12 -52.9(5)
N1 Pt1 P1 C6 -107.8(3)
Cl2 Pt1 P1 C6 73.2(2)
P1 Pt1 N1 C1 175.1(5)
Cl1 Pt1 N1 C1 -0.6(5)
P1 Pt1 N1 C5 -3.0(4)
Cl1 Pt1 N1 C5 -178.7(4)
C12 P1 N2 C5 -138.7(5)
C6 P1 N2 C5 109.1(4)
Pt1 P1 N2 C5 -10.8(4)
C12 P1 N2 C18 41.4(5)
C6 P1 N2 C18 -70.7(4)
Pt1 P1 N2 C18 169.4(3)
C5 N1 C1 C2 -0.8(10)
Pt1 N1 C1 C2 -178.8(6)
N1 C1 C2 C3 2.7(12)
C1 C2 C3 C4 -1.9(11)
C2 C3 C4 C5 -0.8(10)
C1 N1 C5 C4 -2.0(8)
Pt1 N1 C5 C4 176.2(4)
C1 N1 C5 N2 178.7(5)
Pt1 N1 C5 N2 -3.2(6)
C3 C4 C5 N1 2.8(9)
C3 C4 C5 N2 -177.9(6)
C18 N2 C5 N1 -170.3(4)
P1 N2 C5 N1 9.9(6)
C18 N2 C5 C4 10.4(8)
P1 N2 C5 C4 -169.4(4)
N2 P1 C6 C11 -12.1(6)
C12 P1 C6 C11 -126.6(6)
Pt1 P1 C6 C11 99.4(5)
N2 P1 C6 C7 175.2(5)
C12 P1 C6 C7 60.7(5)
Pt1 P1 C6 C7 -73.3(5)
C11 C6 C7 C8 1.0(10)
P1 C6 C7 C8 173.9(5)
C6 C7 C8 C9 0.0(11)
C7 C8 C9 C10 -1.5(13)
C8 C9 C10 C11 1.8(13)
C7 C6 C11 C10 -0.6(10)
P1 C6 C11 C10 -173.3(5)
C9 C10 C11 C6 -0.8(12)
N2 P1 C12 C17 -93.4(9)
C6 P1 C12 C17 19.9(8)
Pt1 P1 C12 C17 150.3(6)
N2 P1 C12 C13 83.0(7)
C6 P1 C12 C13 -163.7(7)
Pt1 P1 C12 C13 -33.3(9)
C17 C12 C13 C14 -0.2(14)
P1 C12 C13 C14 -176.8(8)
C12 C13 C14 C15 -3.2(16)
C13 C14 C15 C16 4.6(16)
C14 C15 C16 C17 -2.6(15)
C13 C12 C17 C16 2.2(13)
P1 C12 C17 C16 178.6(7)
C15 C16 C17 C12 -0.8(14)
C5 N2 C18 P2 69.9(6)
P1 N2 C18 P2 -110.2(4)
O1 P2 C18 N2 -5.0(5)
C25 P2 C18 N2 117.9(4)
C19 P2 C18 N2 -128.6(4)
O1 P2 C19 C24 155.5(6)
C25 P2 C19 C24 31.0(7)
C18 P2 C19 C24 -81.2(6)
O1 P2 C19 C20 -29.8(6)
C25 P2 C19 C20 -154.2(5)
C18 P2 C19 C20 93.6(5)
C24 C19 C20 C21 -2.4(10)
P2 C19 C20 C21 -177.5(6)
C19 C20 C21 C22 0.0(12)
C20 C21 C22 C23 2.3(15)
C21 C22 C23 C24 -2.1(16)
C20 C19 C24 C23 2.6(11)
P2 C19 C24 C23 177.5(6)
C22 C23 C24 C19 -0.4(14)
O1 P2 C25 C26 -16.6(7)
C19 P2 C25 C26 108.1(6)
C18 P2 C25 C26 -139.5(6)
O1 P2 C25 C30 163.3(6)
C19 P2 C25 C30 -72.0(6)
C18 P2 C25 C30 40.4(6)
C30 C25 C26 C27 0.5(12)
P2 C25 C26 C27 -179.6(7)
C25 C26 C27 C28 -1.4(16)
C26 C27 C28 C29 2.0(16)
C27 C28 C29 C30 -1.8(15)
C28 C29 C30 C25 0.9(13)
C26 C25 C30 C29 -0.2(11)
P2 C25 C30 C29 179.9(6)
